data_7003469
loop_
_publ_author_name
'Chmura, Amanda J.'
'Cousins, David M.'
'Davidson, Matthew G.'
'Jones, Matthew D.'
'Lunn, Matthew D.'
'Mahon, Mary F.'

_publ_section_title
;
 Robust chiral zirconium alkoxide initiators for the room-temperature
 stereoselective ring-opening polymerisation of rac-lactide
;
_journal_issue 11
_journal_name_full 'Dalton Transactions'
_journal_page_first 1437
_journal_page_last 1443
_journal_paper_doi 10.1039/b716304e
_journal_year 2008
_chemical_absolute_configuration ad
_chemical_formula_sum 'C38 H46 N2 O6 Ti'
_chemical_formula_weight 674.67
_space_group_IT_number 5
_symmetry_cell_setting monoclinic
_symmetry_Int_Tables_number 5
_symmetry_space_group_name_Hall 'C 2y'
_symmetry_space_group_name_H-M 'C 1 2 1'
_atom_sites_solution_hydrogens geom
_atom_sites_solution_primary direct
_atom_sites_solution_secondary difmap
_audit_creation_method SHELXL-97
_cell_angle_alpha 90.0000
_cell_angle_beta 122.9800(10)
_cell_angle_gamma 90.0000
_cell_formula_units_Z 2
_cell_length_a 19.9450(2)
_cell_length_b 9.4060(2)
_cell_length_c 11.1810(2)
_cell_measurement_reflns_used 12553
_cell_measurement_temperature 150(2)
_cell_measurement_theta_max 27.48
_cell_measurement_theta_min 3.51
_cell_volume 1759.58(6)
_computing_cell_refinement 'HKL Scalepack (Otwinski & Minor, 1997)'
_computing_data_collection 'Collect (Nonius BV, 1997-2000)'
_computing_data_reduction 'HKL Denzo & Scalepack (Otwinski & Minor 1997)'
_computing_molecular_graphics 'Ortep-3 for Windows (Farrugia, 1997)'
_computing_publication_material 'WinGX publication routines (Farrugia, 1999)'
_computing_structure_refinement 'SHELXL-97 (Sheldrick, 1997)'
_computing_structure_solution
;
SIR97- Altomare A., Burla M.C., Camalli M., Cascarano G.L., Giacovazzo C. ,
Guagliardi A., Moliterni A.G.G., Polidori G.,Spagna R.
(1999) J. Appl. Cryst. 32, 115-119.
;
_diffrn_ambient_temperature 150(2)
_diffrn_measured_fraction_theta_full 0.996
_diffrn_measured_fraction_theta_max 0.996
_diffrn_measurement_device_type 'nonius kappa ccd'
_diffrn_measurement_method ccd
_diffrn_radiation_monochromator graphite
_diffrn_radiation_type MoK\a
_diffrn_radiation_wavelength 0.71073
_diffrn_reflns_av_R_equivalents 0.0386
_diffrn_reflns_av_sigmaI/netI 0.0417
_diffrn_reflns_limit_h_max 25
_diffrn_reflns_limit_h_min -25
_diffrn_reflns_limit_k_max 12
_diffrn_reflns_limit_k_min -12
_diffrn_reflns_limit_l_max 14
_diffrn_reflns_limit_l_min -14
_diffrn_reflns_number 15092
_diffrn_reflns_theta_full 27.47
_diffrn_reflns_theta_max 27.47
_diffrn_reflns_theta_min 3.76
_diffrn_source 'fine-focus sealed tube'
_diffrn_source_type 'Nonius Kappa CCD'
_exptl_absorpt_coefficient_mu 0.291
_exptl_absorpt_correction_type none
_exptl_crystal_colour block
_exptl_crystal_density_diffrn 1.273
_exptl_crystal_density_meas ?
_exptl_crystal_density_method .
_exptl_crystal_description yellow
_exptl_crystal_F_000 716
_exptl_crystal_size_max 0.25
_exptl_crystal_size_mid 0.25
_exptl_crystal_size_min 0.25
_refine_diff_density_max 0.441
_refine_diff_density_min -0.410
_refine_diff_density_rms 0.069
_refine_ls_abs_structure_details 'Flack H D (1983), Acta Cryst. A39, 876-881'
_refine_ls_abs_structure_Flack -0.01(2)
_refine_ls_extinction_method none
_refine_ls_goodness_of_fit_ref 1.046
_refine_ls_hydrogen_treatment mixed
_refine_ls_matrix_type full
_refine_ls_number_parameters 221
_refine_ls_number_reflns 3973
_refine_ls_number_restraints 1
_refine_ls_restrained_S_all 1.046
_refine_ls_R_factor_all 0.0430
_refine_ls_R_factor_gt 0.0367
_refine_ls_shift/su_max 0.001
_refine_ls_shift/su_mean 0.000
_refine_ls_structure_factor_coef Fsqd
_refine_ls_weighting_details 'calc w=1/[\s^2^(Fo^2^)+(0.0506P)^2^+0.6639P] where P=(Fo^2^+2Fc^2^)/3'
_refine_ls_weighting_scheme calc
_refine_ls_wR_factor_gt 0.0876
_refine_ls_wR_factor_ref 0.0911
_reflns_number_gt 3658
_reflns_number_total 3973
_reflns_threshold_expression >2sigma(I)
_cod_data_source_file b716304e.txt
_cod_data_source_block (R2)2Ti(OiPr)2
_cod_original_cell_volume 1759.58(5)
_cod_original_sg_symbol_H-M 'C 2'
_cod_database_code 7003469

loop_
_symmetry_equiv_pos_as_xyz
'x, y, z'
'-x, y, -z'
'x+1/2, y+1/2, z'
'-x+1/2, y+1/2, -z'

loop_
_atom_site_label
_atom_site_type_symbol
_atom_site_fract_x
_atom_site_fract_y
_atom_site_fract_z
_atom_site_U_iso_or_equiv
_atom_site_adp_type
_atom_site_occupancy
_atom_site_symmetry_multiplicity
_atom_site_calc_flag
_atom_site_refinement_flags
_atom_site_disorder_assembly
_atom_site_disorder_group
Ti1 Ti 0.5000 0.70257(4) 1.0000 0.02062(12) Uani 1 2 d S . .
O2 O 0.45025(8) 0.58062(15) 0.84958(14) 0.0275(3) Uani 1 1 d . . .
N1 N 0.44327(10) 0.88267(18) 0.83050(16) 0.0224(3) Uani 1 1 d . . .
C1 C 0.37466(17) 0.5083(3) 0.7811(3) 0.0452(6) Uani 1 1 d . . .
H1 H 0.3401 0.5671 0.8012 0.054 Uiso 1 1 calc R . .
H11 H 0.3493(14) 0.995(3) 0.696(2) 0.031(6) Uiso 1 1 d . . .
O1 O 0.40780(7) 0.73388(14) 1.00599(12) 0.0238(3) Uani 1 1 d . . .
C2 C 0.38364(16) 0.3696(3) 0.8506(3) 0.0547(7) Uani 1 1 d . . .
H2A H 0.4142 0.3048 0.8292 0.082 Uiso 1 1 calc R . .
H2B H 0.3307 0.3290 0.8148 0.082 Uiso 1 1 calc R . .
H2C H 0.4119 0.3830 0.9540 0.082 Uiso 1 1 calc R . .
O3 O 0.11835(9) 1.01474(17) 0.70746(18) 0.0382(4) Uani 1 1 d . . .
C3 C 0.33503(17) 0.5080(4) 0.6272(3) 0.0646(9) Uani 1 1 d . . .
H3A H 0.3233 0.6060 0.5917 0.097 Uiso 1 1 calc R . .
H3B H 0.2851 0.4540 0.5843 0.097 Uiso 1 1 calc R . .
H3C H 0.3700 0.4637 0.6015 0.097 Uiso 1 1 calc R . .
C4 C 0.33807(11) 0.8029(2) 0.93504(19) 0.0220(4) Uani 1 1 d . . .
C5 C 0.28183(11) 0.7810(2) 0.9712(2) 0.0252(4) Uani 1 1 d . . .
H5 H 0.2940 0.7173 1.0464 0.030 Uiso 1 1 calc R . .
C6 C 0.20845(12) 0.8505(2) 0.8994(2) 0.0264(4) Uani 1 1 d . . .
H6 H 0.1711 0.8340 0.9256 0.032 Uiso 1 1 calc R . .
C7 C 0.18986(11) 0.9441(2) 0.7896(2) 0.0270(4) Uani 1 1 d . . .
C8 C 0.24550(11) 0.9690(2) 0.7538(2) 0.0256(4) Uani 1 1 d . . .
H8 H 0.2332 1.0345 0.6799 0.031 Uiso 1 1 calc R . .
C9 C 0.31934(11) 0.8993(2) 0.82486(19) 0.0226(4) Uani 1 1 d . . .
C10 C 0.05620(14) 0.9797(3) 0.7273(3) 0.0490(6) Uani 1 1 d . . .
H10A H 0.0469 0.8769 0.7164 0.074 Uiso 1 1 calc R . .
H10B H 0.0072 1.0295 0.6562 0.074 Uiso 1 1 calc R . .
H10C H 0.0713 1.0085 0.8232 0.074 Uiso 1 1 calc R . .
C11 C 0.37282(12) 0.9311(2) 0.7778(2) 0.0241(4) Uani 1 1 d . . .
C12 C 0.48785(11) 0.9363(2) 0.7652(2) 0.0256(4) Uani 1 1 d . . .
H12 H 0.5274 0.8611 0.7815 0.031 Uiso 1 1 calc R . .
C13 C 0.53565(13) 1.0672(2) 0.8472(2) 0.0342(5) Uani 1 1 d . . .
H13A H 0.4990 1.1425 0.8374 0.051 Uiso 1 1 calc R . .
H13B H 0.5669 1.1004 0.8089 0.051 Uiso 1 1 calc R . .
H13C H 0.5718 1.0429 0.9482 0.051 Uiso 1 1 calc R . .
C14 C 0.43404(11) 0.9581(2) 0.6045(2) 0.0239(4) Uani 1 1 d . . .
C15 C 0.40599(14) 1.0910(2) 0.5423(2) 0.0356(5) Uani 1 1 d . . .
H15 H 0.4201 1.1729 0.6010 0.043 Uiso 1 1 calc R . .
C16 C 0.35734(15) 1.1048(3) 0.3947(2) 0.0421(6) Uani 1 1 d . . .
H16 H 0.3377 1.1959 0.3535 0.051 Uiso 1 1 calc R . .
C17 C 0.33762(14) 0.9880(3) 0.3084(2) 0.0368(5) Uani 1 1 d . . .
H17 H 0.3049 0.9982 0.2077 0.044 Uiso 1 1 calc R . .
C18 C 0.36522(14) 0.8565(2) 0.3678(2) 0.0377(5) Uani 1 1 d . . .
H18 H 0.3516 0.7752 0.3085 0.045 Uiso 1 1 calc R . .
C19 C 0.41318(13) 0.8422(2) 0.5151(2) 0.0331(5) Uani 1 1 d . . .
H19 H 0.4321 0.7506 0.5553 0.040 Uiso 1 1 calc R . .

loop_
_atom_site_aniso_label
_atom_site_aniso_U_11
_atom_site_aniso_U_22
_atom_site_aniso_U_33
_atom_site_aniso_U_23
_atom_site_aniso_U_13
_atom_site_aniso_U_12
Ti1 0.0179(2) 0.0249(2) 0.0172(2) 0.000 0.00828(16) 0.000
O2 0.0252(7) 0.0302(8) 0.0239(7) -0.0054(6) 0.0112(6) -0.0038(6)
N1 0.0231(8) 0.0263(8) 0.0196(7) 0.0005(6) 0.0128(7) -0.0010(6)
C1 0.0381(14) 0.0464(14) 0.0336(13) -0.0057(11) 0.0081(11) -0.0149(11)
O1 0.0209(6) 0.0301(8) 0.0195(6) 0.0023(5) 0.0105(5) 0.0005(5)
C2 0.0412(14) 0.0457(15) 0.0648(18) 0.0085(13) 0.0209(13) -0.0099(11)
O3 0.0259(7) 0.0371(8) 0.0546(10) 0.0110(7) 0.0240(7) 0.0091(6)
C3 0.0432(15) 0.100(2) 0.0352(13) -0.0038(14) 0.0111(12) -0.0280(16)
C4 0.0204(9) 0.0261(9) 0.0178(8) -0.0029(7) 0.0092(7) -0.0006(7)
C5 0.0259(9) 0.0290(10) 0.0225(9) -0.0024(8) 0.0145(8) -0.0026(8)
C6 0.0264(9) 0.0288(10) 0.0289(10) -0.0054(8) 0.0183(8) -0.0027(8)
C7 0.0233(9) 0.0245(10) 0.0325(10) -0.0025(8) 0.0147(8) 0.0026(8)
C8 0.0258(9) 0.0251(9) 0.0263(9) 0.0019(8) 0.0143(8) 0.0016(8)
C9 0.0213(9) 0.0259(9) 0.0194(8) -0.0017(7) 0.0104(7) -0.0002(7)
C10 0.0302(11) 0.0441(14) 0.0784(18) 0.0145(13) 0.0333(13) 0.0083(10)
C11 0.0228(10) 0.0273(10) 0.0214(9) 0.0037(8) 0.0115(8) 0.0026(8)
C12 0.0253(9) 0.0303(10) 0.0223(9) 0.0054(8) 0.0137(8) 0.0031(8)
C13 0.0297(10) 0.0406(12) 0.0284(10) 0.0041(9) 0.0132(9) -0.0050(9)
C14 0.0238(9) 0.0286(9) 0.0233(9) 0.0045(7) 0.0154(8) 0.0028(8)
C15 0.0484(13) 0.0277(10) 0.0278(10) 0.0040(8) 0.0188(10) 0.0032(10)
C16 0.0568(15) 0.0329(11) 0.0300(11) 0.0124(9) 0.0193(11) 0.0065(11)
C17 0.0379(11) 0.0478(13) 0.0239(10) 0.0052(9) 0.0161(9) 0.0014(10)
C18 0.0424(12) 0.0375(13) 0.0301(11) -0.0060(9) 0.0177(10) 0.0015(10)
C19 0.0374(11) 0.0278(10) 0.0317(11) 0.0047(8) 0.0173(9) 0.0051(9)

loop_
_atom_type_symbol
_atom_type_description
_atom_type_scat_dispersion_real
_atom_type_scat_dispersion_imag
_atom_type_scat_source
C C 0.0033 0.0016 'International Tables Vol C Tables 4.2.6.8 and 6.1.1.4'
H H 0.0000 0.0000 'International Tables Vol C Tables 4.2.6.8 and 6.1.1.4'
O O 0.0106 0.0060 'International Tables Vol C Tables 4.2.6.8 and 6.1.1.4'
N N 0.0061 0.0033 'International Tables Vol C Tables 4.2.6.8 and 6.1.1.4'
Ti Ti 0.2776 0.4457 'International Tables Vol C Tables 4.2.6.8 and 6.1.1.4'

loop_
_geom_angle_atom_site_label_1
_geom_angle_atom_site_label_2
_geom_angle_atom_site_label_3
_geom_angle
_geom_angle_site_symmetry_1
_geom_angle_site_symmetry_3
_geom_angle_publ_flag
O2 Ti1 O2 101.86(9) . 2_657 ?
O2 Ti1 O1 94.53(6) . . ?
O2 Ti1 O1 96.69(6) 2_657 . ?
O2 Ti1 O1 96.69(6) . 2_657 ?
O2 Ti1 O1 94.53(6) 2_657 2_657 ?
O1 Ti1 O1 162.16(8) . 2_657 ?
O2 Ti1 N1 172.30(6) . 2_657 ?
O2 Ti1 N1 85.83(6) 2_657 2_657 ?
O1 Ti1 N1 84.79(5) . 2_657 ?
O1 Ti1 N1 82.23(5) 2_657 2_657 ?
O2 Ti1 N1 85.83(6) . . ?
O2 Ti1 N1 172.30(6) 2_657 . ?
O1 Ti1 N1 82.23(5) . . ?
O1 Ti1 N1 84.79(5) 2_657 . ?
N1 Ti1 N1 86.48(8) 2_657 . ?
C1 O2 Ti1 132.60(15) . . ?
C11 N1 C12 116.58(16) . . ?
C11 N1 Ti1 124.15(13) . . ?
C12 N1 Ti1 118.93(11) . . ?
O2 C1 C3 111.7(2) . . ?
O2 C1 C2 110.2(2) . . ?
C3 C1 C2 117.0(3) . . ?
O2 C1 H1 105.7 . . ?
C3 C1 H1 105.7 . . ?
C2 C1 H1 105.7 . . ?
C4 O1 Ti1 140.32(11) . . ?
C1 C2 H2A 109.5 . . ?
C1 C2 H2B 109.5 . . ?
H2A C2 H2B 109.5 . . ?
C1 C2 H2C 109.5 . . ?
H2A C2 H2C 109.5 . . ?
H2B C2 H2C 109.5 . . ?
C7 O3 C10 117.53(17) . . ?
C1 C3 H3A 109.5 . . ?
C1 C3 H3B 109.5 . . ?
H3A C3 H3B 109.5 . . ?
C1 C3 H3C 109.5 . . ?
H3A C3 H3C 109.5 . . ?
H3B C3 H3C 109.5 . . ?
O1 C4 C5 119.76(16) . . ?
O1 C4 C9 121.84(16) . . ?
C5 C4 C9 118.39(17) . . ?
C6 C5 C4 121.43(18) . . ?
C6 C5 H5 119.3 . . ?
C4 C5 H5 119.3 . . ?
C7 C6 C5 119.93(17) . . ?
C7 C6 H6 120.0 . . ?
C5 C6 H6 120.0 . . ?
O3 C7 C6 125.27(17) . . ?
O3 C7 C8 115.28(18) . . ?
C6 C7 C8 119.44(18) . . ?
C7 C8 C9 121.12(18) . . ?
C7 C8 H8 119.4 . . ?
C9 C8 H8 119.4 . . ?
C8 C9 C4 119.67(16) . . ?
C8 C9 C11 116.81(17) . . ?
C4 C9 C11 123.51(17) . . ?
O3 C10 H10A 109.5 . . ?
O3 C10 H10B 109.5 . . ?
H10A C10 H10B 109.5 . . ?
O3 C10 H10C 109.5 . . ?
H10A C10 H10C 109.5 . . ?
H10B C10 H10C 109.5 . . ?
N1 C11 C9 126.87(18) . . ?
N1 C11 H11 119.9(13) . . ?
C9 C11 H11 113.2(13) . . ?
N1 C12 C13 108.61(15) . . ?
N1 C12 C14 113.11(15) . . ?
C13 C12 C14 114.22(16) . . ?
N1 C12 H12 106.8 . . ?
C13 C12 H12 106.8 . . ?
C14 C12 H12 106.8 . . ?
C12 C13 H13A 109.5 . . ?
C12 C13 H13B 109.5 . . ?
H13A C13 H13B 109.5 . . ?
C12 C13 H13C 109.5 . . ?
H13A C13 H13C 109.5 . . ?
H13B C13 H13C 109.5 . . ?
C19 C14 C15 117.85(18) . . ?
C19 C14 C12 119.25(17) . . ?
C15 C14 C12 122.89(18) . . ?
C14 C15 C16 120.5(2) . . ?
C14 C15 H15 119.8 . . ?
C16 C15 H15 119.8 . . ?
C17 C16 C15 120.5(2) . . ?
C17 C16 H16 119.8 . . ?
C15 C16 H16 119.8 . . ?
C18 C17 C16 119.8(2) . . ?
C18 C17 H17 120.1 . . ?
C16 C17 H17 120.1 . . ?
C17 C18 C19 119.9(2) . . ?
C17 C18 H18 120.1 . . ?
C19 C18 H18 120.1 . . ?
C14 C19 C18 121.6(2) . . ?
C14 C19 H19 119.2 . . ?
C18 C19 H19 119.2 . . ?

loop_
_geom_bond_atom_site_label_1
_geom_bond_atom_site_label_2
_geom_bond_distance
_geom_bond_site_symmetry_2
_geom_bond_publ_flag
Ti1 O2 1.8200(14) . ?
Ti1 O2 1.8200(14) 2_657 ?
Ti1 O1 1.8991(12) . ?
Ti1 O1 1.8991(12) 2_657 ?
Ti1 N1 2.3253(17) 2_657 ?
Ti1 N1 2.3253(16) . ?
O2 C1 1.437(3) . ?
N1 C11 1.276(3) . ?
N1 C12 1.512(2) . ?
C1 C3 1.451(3) . ?
C1 C2 1.479(4) . ?
C1 H1 1.0000 . ?
O1 C4 1.336(2) . ?
C2 H2A 0.9800 . ?
C2 H2B 0.9800 . ?
C2 H2C 0.9800 . ?
O3 C7 1.376(2) . ?
O3 C10 1.412(3) . ?
C3 H3A 0.9800 . ?
C3 H3B 0.9800 . ?
C3 H3C 0.9800 . ?
C4 C5 1.399(2) . ?
C4 C9 1.407(3) . ?
C5 C6 1.391(3) . ?
C5 H5 0.9500 . ?
C6 C7 1.388(3) . ?
C6 H6 0.9500 . ?
C7 C8 1.389(3) . ?
C8 C9 1.399(3) . ?
C8 H8 0.9500 . ?
C9 C11 1.454(3) . ?
C10 H10A 0.9800 . ?
C10 H10B 0.9800 . ?
C10 H10C 0.9800 . ?
C11 H11 0.98(2) . ?
C12 C13 1.521(3) . ?
C12 C14 1.524(2) . ?
C12 H12 1.0000 . ?
C13 H13A 0.9800 . ?
C13 H13B 0.9800 . ?
C13 H13C 0.9800 . ?
C14 C19 1.381(3) . ?
C14 C15 1.391(3) . ?
C15 C16 1.393(3) . ?
C15 H15 0.9500 . ?
C16 C17 1.372(3) . ?
C16 H16 0.9500 . ?
C17 C18 1.370(3) . ?
C17 H17 0.9500 . ?
C18 C19 1.389(3) . ?
C18 H18 0.9500 . ?
C19 H19 0.9500 . ?
